data_7240798
loop_
_publ_author_name
'Olyshevets, Iryna'
'Ovchynnikov, Vladimir'
'Kariaka, Nataliia'
'Dyakonenko, Viktoriya'
'Shishkina, Svitlana'
'Sliva, Tatiana'
'Ostrowska, Ma\/lgorzata'
'Jedy\'nczuk, Aleksandra'
'Gumienna-Kontecka, El\.zbieta'
'Amirkhanov, Vladimir'

_publ_section_title
;
 Lanthanide complexes based on a new bis-chelating carbacylamidophosphate
 (CAPh) scorpionate-like ligand
;
_journal_issue 42
_journal_name_full 'RSC Advances'
_journal_page_first 24808
_journal_page_last 24816
_journal_paper_doi 10.1039/D0RA04714G
_journal_volume 10
_journal_year 2020
_chemical_formula_moiety 'C11 H18 N5 Na O8 P2, C3 H8 O'
_chemical_formula_sum 'C14 H26 N5 Na O9 P2'
_chemical_formula_weight 493.33
_space_group_crystal_system monoclinic
_space_group_IT_number 14
_space_group_name_Hall '-P 2ybc'
_space_group_name_H-M_alt 'P 1 21/c 1'
_atom_sites_solution_hydrogens geom
_atom_sites_solution_primary dual
_audit_creation_date 2020-02-16
_audit_creation_method
;
Olex2 1.2
(compiled 2018.05.29 svn.r3508 for OlexSys, GUI svn.r5506)
;
_audit_update_record
;
2020-02-16 deposited with the CCDC.	2020-06-22 downloaded from the CCDC.
;
_cell_angle_alpha 90
_cell_angle_beta 108.507(16)
_cell_angle_gamma 90
_cell_formula_units_Z 4
_cell_length_a 13.740(2)
_cell_length_b 17.912(3)
_cell_length_c 9.9299(15)
_cell_measurement_reflns_used 837
_cell_measurement_temperature 294
_cell_measurement_theta_max 18.8020
_cell_measurement_theta_min 3.3830
_cell_volume 2317.5(7)
_computing_cell_refinement
;
CrysAlisPro, Agilent Technologies,
Version 1.171.37.35 (release 13-08-2014 CrysAlis171 .NET)
(compiled Aug 13 2014,18:06:01)
;
_computing_data_collection
;
CrysAlisPro, Agilent Technologies,
Version 1.171.37.35 (release 13-08-2014 CrysAlis171 .NET)
(compiled Aug 13 2014,18:06:01)
;
_computing_data_reduction
;
CrysAlisPro, Agilent Technologies,
Version 1.171.37.35 (release 13-08-2014 CrysAlis171 .NET)
(compiled Aug 13 2014,18:06:01)
;
_computing_molecular_graphics 'Olex2 (Dolomanov et al., 2009)'
_computing_publication_material 'Olex2 (Dolomanov et al., 2009)'
_computing_structure_refinement 'ShelXL (Sheldrick, 2015)'
_computing_structure_solution 'ShelXT (Sheldrick, 2015)'
_diffrn_ambient_temperature 294
_diffrn_detector 'CCD plate'
_diffrn_detector_area_resol_mean 16.1827
_diffrn_detector_type Sapphire3
_diffrn_measured_fraction_theta_full 0.999
_diffrn_measured_fraction_theta_max 0.999
_diffrn_measurement_details
;
#__ type_ start__ end____ width___ exp.time_
  1 omega  -23.00    3.00   1.0000   60.0000
omega____ theta____ kappa____ phi______ frames
    -      -25.3583  -77.0000  150.0000 26

#__ type_ start__ end____ width___ exp.time_
  2 omega    0.00   77.00   1.0000   60.0000
omega____ theta____ kappa____ phi______ frames
    -       26.7645   77.0000  120.0000 77

#__ type_ start__ end____ width___ exp.time_
  3 omega  -42.00   14.00   1.0000   60.0000
omega____ theta____ kappa____ phi______ frames
    -       26.7645  -57.0000   60.0000 56

#__ type_ start__ end____ width___ exp.time_
  4 omega   23.00   69.00   1.0000   60.0000
omega____ theta____ kappa____ phi______ frames
    -       26.7645  -99.0000    0.0000 46

#__ type_ start__ end____ width___ exp.time_
  5 omega   19.00   96.00   1.0000   60.0000
omega____ theta____ kappa____ phi______ frames
    -       26.7645   57.0000 -150.0000 77

#__ type_ start__ end____ width___ exp.time_
  6 omega  -12.00   70.00   1.0000   60.0000
omega____ theta____ kappa____ phi______ frames
    -       26.7645   19.0000   60.0000 82

#__ type_ start__ end____ width___ exp.time_
  7 omega    6.00   89.00   1.0000   60.0000
omega____ theta____ kappa____ phi______ frames
    -       26.7645   57.0000  -60.0000 83
;
_diffrn_measurement_device 'four-circle diffractometer'
_diffrn_measurement_device_type 'Xcalibur, Sapphire3'
_diffrn_measurement_method '\w scans'
_diffrn_orient_matrix_UB_11 0.0366633000
_diffrn_orient_matrix_UB_12 -0.0292764000
_diffrn_orient_matrix_UB_13 0.0156133000
_diffrn_orient_matrix_UB_21 0.0186185000
_diffrn_orient_matrix_UB_22 0.0127180000
_diffrn_orient_matrix_UB_23 -0.0548944000
_diffrn_orient_matrix_UB_31 0.0356096000
_diffrn_orient_matrix_UB_32 0.0234820000
_diffrn_orient_matrix_UB_33 0.0491756000
_diffrn_radiation_monochromator graphite
_diffrn_radiation_probe x-ray
_diffrn_radiation_type MoK\a
_diffrn_radiation_wavelength 0.71073
_diffrn_reflns_av_R_equivalents 0.1295
_diffrn_reflns_av_unetI/netI 0.1453
_diffrn_reflns_Laue_measured_fraction_full 0.999
_diffrn_reflns_Laue_measured_fraction_max 0.999
_diffrn_reflns_limit_h_max 17
_diffrn_reflns_limit_h_min -17
_diffrn_reflns_limit_k_max 22
_diffrn_reflns_limit_k_min -23
_diffrn_reflns_limit_l_max 12
_diffrn_reflns_limit_l_min -11
_diffrn_reflns_number 20367
_diffrn_reflns_point_group_measured_fraction_full 0.999
_diffrn_reflns_point_group_measured_fraction_max 0.999
_diffrn_reflns_theta_full 25.242
_diffrn_reflns_theta_max 27.499
_diffrn_reflns_theta_min 3.127
_diffrn_source 'Enhance (Mo) X-ray Source'
_exptl_absorpt_coefficient_mu 0.260
_exptl_absorpt_correction_T_max 1.00000
_exptl_absorpt_correction_T_min 0.34264
_exptl_absorpt_correction_type multi-scan
_exptl_absorpt_process_details
;
CrysAlisPro, Agilent Technologies,
Version 1.171.37.35 (release 13-08-2014 CrysAlis171 .NET)
(compiled Aug 13 2014,18:06:01)
Empirical absorption correction using spherical harmonics,
 implemented in SCALE3 ABSPACK scaling algorithm.
;
_exptl_crystal_colour colourless
_exptl_crystal_colour_primary colourless
_exptl_crystal_density_diffrn 1.414
_exptl_crystal_description block
_exptl_crystal_F_000 1032
_exptl_crystal_size_max 0.5
_exptl_crystal_size_mid 0.4
_exptl_crystal_size_min 0.2
_refine_diff_density_max 0.363
_refine_diff_density_min -0.469
_refine_diff_density_rms 0.067
_refine_ls_extinction_method none
_refine_ls_goodness_of_fit_ref 1.027
_refine_ls_hydrogen_treatment constr
_refine_ls_matrix_type full
_refine_ls_number_parameters 287
_refine_ls_number_reflns 5320
_refine_ls_number_restraints 18
_refine_ls_restrained_S_all 1.057
_refine_ls_R_factor_all 0.2012
_refine_ls_R_factor_gt 0.0964
_refine_ls_shift/su_max 0.001
_refine_ls_shift/su_mean 0.000
_refine_ls_structure_factor_coef Fsqd
_refine_ls_weighting_details 'w=1/[\s^2^(Fo^2^)+(0.0667P)^2^+1.1471P] where P=(Fo^2^+2Fc^2^)/3'
_refine_ls_weighting_scheme calc
_refine_ls_wR_factor_gt 0.1778
_refine_ls_wR_factor_ref 0.2182
_reflns_Friedel_coverage 0.000
_reflns_number_gt 2506
_reflns_number_total 5320
_reflns_threshold_expression 'I > 2\s(I)'
_cod_data_source_file d0ra04714g2.cif
_cod_data_source_block k300a
_cod_depositor_comments 'Adding full bibliography for 7240795--7240798.cif.'
_cod_original_cell_volume 2317.5(6)
_cod_database_code 7240798
_shelx_shelxl_version_number 2018/1
_shelx_space_group_comment
;
The symmetry employed for this shelxl refinement is uniquely defined
by the following loop, which should always be used as a source of
symmetry information in preference to the above space-group names.
They are only intended as comments.
;
_shelx_estimated_absorpt_t_max 0.950
_shelx_estimated_absorpt_t_min 0.881
_reflns_odcompleteness_completeness 89.83
_reflns_odcompleteness_iscentric 1
_reflns_odcompleteness_theta 32.35
_olex2_refinement_description
;
1. Fixed Uiso
 At 1.2 times of:
  All C(H) groups, All N(H) groups
 At 1.5 times of:
  All C(H,H,H) groups, All O(H) groups
2. Uiso/Uaniso restraints and constraints
O9 \\sim C12 \\sim C13 \\sim C14: within 1.8A with sigma of 0.005 and sigma for
terminal atoms of 0.01
3.a Ternary CH refined with riding coordinates:
 C12(H12)
3.b Aromatic/amide H refined with riding coordinates:
 N2(H2), N4(H4), N5(H5), C5(H5A), C6(H6), C7(H7)
3.c Idealised Me refined as rotating group:
 C1(H1A,H1B,H1C), C2(H2A,H2B,H2C), C10(H10A,H10B,H10C), C11(H11A,H11B,H11C),
 C13(H13A,H13B,H13C), C14(H14A,H14B,H14C)
3.d Idealised tetrahedral OH refined as rotating group:
 O9(H9)
;
_olex2_submission_special_instructions 'No special instructions were received'

loop_
_space_group_symop_operation_xyz
'x, y, z'
'-x, y+1/2, -z+1/2'
'-x, -y, -z'
'x, -y-1/2, z-1/2'

loop_
_atom_site_label
_atom_site_type_symbol
_atom_site_fract_x
_atom_site_fract_y
_atom_site_fract_z
_atom_site_U_iso_or_equiv
_atom_site_adp_type
_atom_site_occupancy
_atom_site_site_symmetry_order
_atom_site_calc_flag
_atom_site_refinement_flags_posn
_atom_site_refinement_flags_adp
_atom_site_refinement_flags_occupancy
_atom_site_disorder_assembly
_atom_site_disorder_group
P1 P 0.72512(11) 0.50006(9) 0.60896(16) 0.0508(4) Uani 1 1 d . . . . .
P2 P 0.43469(11) 0.65310(9) 0.05434(15) 0.0486(4) Uani 1 1 d . . . . .
Na1 Na 0.51295(14) 0.57428(11) 0.3924(2) 0.0414(5) Uani 1 1 d . . . . .
O1 O 0.7436(4) 0.5686(3) 0.7148(5) 0.0979(17) Uani 1 1 d . . . . .
O2 O 0.7853(3) 0.4401(3) 0.7160(5) 0.0972(18) Uani 1 1 d . . . . .
O3 O 0.6165(3) 0.4829(2) 0.5455(4) 0.0553(11) Uani 1 1 d . . . . .
O4 O 0.6776(2) 0.60153(18) 0.3683(3) 0.0381(8) Uani 1 1 d . . . . .
O5 O 0.5004(3) 0.8015(2) -0.0405(4) 0.0579(11) Uani 1 1 d . . . . .
O6 O 0.3509(3) 0.7133(3) 0.0379(5) 0.0727(13) Uani 1 1 d . . . . .
O7 O 0.4034(5) 0.6279(3) -0.1028(5) 0.112(2) Uani 1 1 d . . . . .
O8 O 0.4418(3) 0.5935(2) 0.1559(4) 0.0506(10) Uani 1 1 d . . . . .
N1 N 0.7931(3) 0.5176(2) 0.5088(4) 0.0455(11) Uani 1 1 d . . . . .
N2 N 0.8267(3) 0.5737(2) 0.3257(4) 0.0431(11) Uani 1 1 d . . . . .
H2 H 0.874043 0.540365 0.341695 0.052 Uiso 1 1 calc R . . . .
N3 N 0.7478(3) 0.6708(2) 0.1735(4) 0.0400(10) Uani 1 1 d . . . . .
N4 N 0.6650(3) 0.7669(2) 0.0246(5) 0.0492(12) Uani 1 1 d . . . . .
H4 H 0.675434 0.807511 -0.015015 0.059 Uiso 1 1 calc R . . . .
N5 N 0.5463(3) 0.6952(2) 0.0907(4) 0.0436(11) Uani 1 1 d . . . . .
H5 H 0.596150 0.677195 0.159099 0.052 Uiso 1 1 calc R . . . .
C1 C 0.6943(9) 0.5758(6) 0.8165(9) 0.152(5) Uani 1 1 d . . . . .
H1A H 0.622835 0.586110 0.770548 0.227 Uiso 1 1 calc GR . . . .
H1B H 0.724703 0.615951 0.879791 0.227 Uiso 1 1 calc GR . . . .
H1C H 0.701182 0.530120 0.869417 0.227 Uiso 1 1 calc GR . . . .
C2 C 0.7800(8) 0.3662(5) 0.6801(12) 0.152(5) Uani 1 1 d . . . . .
H2A H 0.711157 0.354131 0.623063 0.229 Uiso 1 1 calc GR . . . .
H2B H 0.798830 0.336400 0.764851 0.229 Uiso 1 1 calc GR . . . .
H2C H 0.826158 0.356196 0.627310 0.229 Uiso 1 1 calc GR . . . .
C3 C 0.7593(3) 0.5659(3) 0.4029(5) 0.0317(11) Uani 1 1 d . . . . .
C4 C 0.8292(4) 0.6275(3) 0.2266(5) 0.0405(12) Uani 1 1 d . . . . .
C5 C 0.9162(4) 0.6348(4) 0.1880(7) 0.0634(18) Uani 1 1 d . . . . .
H5A H 0.971824 0.602937 0.224723 0.076 Uiso 1 1 calc R . . . .
C6 C 0.9192(5) 0.6898(4) 0.0945(7) 0.077(2) Uani 1 1 d . . . . .
H6 H 0.978323 0.696978 0.069702 0.092 Uiso 1 1 calc R . . . .
C7 C 0.8360(4) 0.7344(4) 0.0372(7) 0.0649(18) Uani 1 1 d . . . . .
H7 H 0.836295 0.770997 -0.028989 0.078 Uiso 1 1 calc R . . . .
C8 C 0.7514(4) 0.7233(3) 0.0805(6) 0.0453(13) Uani 1 1 d . . . . .
C9 C 0.5670(4) 0.7566(3) 0.0215(6) 0.0457(13) Uani 1 1 d . . . . .
C10 C 0.3574(6) 0.7658(6) 0.1474(9) 0.116(3) Uani 1 1 d . . . . .
H10A H 0.401869 0.806000 0.141050 0.174 Uiso 1 1 calc GR . . . .
H10B H 0.384397 0.741736 0.238067 0.174 Uiso 1 1 calc GR . . . .
H10C H 0.290224 0.785057 0.137139 0.174 Uiso 1 1 calc GR . . . .
C11 C 0.3973(7) 0.5579(4) -0.1542(8) 0.112(3) Uani 1 1 d . . . . .
H11A H 0.374598 0.559485 -0.256150 0.169 Uiso 1 1 calc GR . . . .
H11B H 0.349313 0.529690 -0.122568 0.169 Uiso 1 1 calc GR . . . .
H11C H 0.463640 0.534757 -0.120689 0.169 Uiso 1 1 calc GR . . . .
O9 O 1.0059(3) 0.5267(3) 0.6588(5) 0.0755(13) Uani 1 1 d . U . . .
H9 H 0.945144 0.521644 0.612428 0.113 Uiso 1 1 calc GR . . . .
C12 C 1.0209(6) 0.5970(5) 0.7255(11) 0.115(3) Uani 1 1 d . U . . .
H12 H 0.955526 0.622361 0.713757 0.138 Uiso 1 1 calc R . . . .
C13 C 1.0867(8) 0.6403(6) 0.6558(12) 0.157(4) Uani 1 1 d . U . . .
H13A H 1.152689 0.616858 0.677222 0.235 Uiso 1 1 calc GR . . . .
H13B H 1.095156 0.690579 0.691200 0.235 Uiso 1 1 calc GR . . . .
H13C H 1.053938 0.640958 0.554829 0.235 Uiso 1 1 calc GR . . . .
C14 C 1.0767(9) 0.5826(7) 0.8754(13) 0.188(4) Uani 1 1 d . U . . .
H14A H 1.039047 0.547296 0.912336 0.282 Uiso 1 1 calc GR . . . .
H14B H 1.084225 0.628378 0.927989 0.282 Uiso 1 1 calc GR . . . .
H14C H 1.143233 0.562639 0.884143 0.282 Uiso 1 1 calc GR . . . .

loop_
_atom_site_aniso_label
_atom_site_aniso_U_11
_atom_site_aniso_U_22
_atom_site_aniso_U_33
_atom_site_aniso_U_23
_atom_site_aniso_U_13
_atom_site_aniso_U_12
P1 0.0469(8) 0.0597(11) 0.0458(9) 0.0122(8) 0.0149(7) -0.0070(8)
P2 0.0520(9) 0.0444(9) 0.0459(9) 0.0010(7) 0.0107(7) -0.0115(8)
Na1 0.0423(11) 0.0344(11) 0.0498(12) 0.0028(9) 0.0178(9) -0.0043(9)
O1 0.112(4) 0.117(5) 0.079(3) -0.037(3) 0.050(3) -0.052(3)
O2 0.074(3) 0.117(5) 0.095(4) 0.055(4) 0.018(3) -0.008(3)
O3 0.042(2) 0.059(3) 0.064(3) 0.014(2) 0.0147(18) -0.0102(19)
O4 0.0323(17) 0.035(2) 0.051(2) 0.0048(17) 0.0192(15) 0.0042(16)
O5 0.047(2) 0.041(2) 0.085(3) 0.025(2) 0.019(2) 0.0059(19)
O6 0.045(2) 0.068(3) 0.096(3) 0.019(3) 0.009(2) -0.001(2)
O7 0.212(6) 0.059(3) 0.054(3) -0.010(2) 0.029(3) -0.057(4)
O8 0.051(2) 0.048(2) 0.052(2) 0.0076(19) 0.0150(17) -0.0120(19)
N1 0.038(2) 0.047(3) 0.053(3) 0.019(2) 0.015(2) 0.003(2)
N2 0.040(2) 0.037(3) 0.059(3) 0.015(2) 0.026(2) 0.015(2)
N3 0.036(2) 0.038(3) 0.047(3) 0.007(2) 0.0157(19) 0.003(2)
N4 0.043(2) 0.034(3) 0.075(3) 0.024(2) 0.024(2) 0.001(2)
N5 0.037(2) 0.035(3) 0.055(3) 0.012(2) 0.010(2) -0.002(2)
C1 0.223(11) 0.168(11) 0.106(7) -0.066(7) 0.112(8) -0.077(9)
C2 0.137(9) 0.071(7) 0.224(12) 0.008(8) 0.021(8) -0.008(7)
C3 0.033(3) 0.026(3) 0.039(3) 0.001(2) 0.016(2) -0.001(2)
C4 0.040(3) 0.034(3) 0.050(3) 0.003(3) 0.018(2) 0.002(2)
C5 0.042(3) 0.061(4) 0.098(5) 0.029(4) 0.037(3) 0.019(3)
C6 0.059(4) 0.072(5) 0.116(6) 0.038(4) 0.052(4) 0.013(4)
C7 0.059(4) 0.059(4) 0.089(5) 0.034(4) 0.040(3) 0.008(3)
C8 0.044(3) 0.038(3) 0.056(3) 0.009(3) 0.018(3) -0.001(3)
C9 0.040(3) 0.040(3) 0.058(4) 0.001(3) 0.017(3) -0.008(3)
C10 0.111(6) 0.139(9) 0.112(7) -0.002(6) 0.055(5) 0.044(6)
C11 0.170(9) 0.070(6) 0.090(6) -0.018(5) 0.030(6) 0.008(6)
O9 0.039(2) 0.068(3) 0.111(4) -0.012(3) 0.012(2) 0.013(2)
C12 0.080(5) 0.096(5) 0.157(6) -0.025(5) 0.022(4) -0.004(4)
C13 0.140(7) 0.109(7) 0.216(9) -0.005(7) 0.049(6) -0.008(6)
C14 0.200(9) 0.167(8) 0.174(8) -0.046(8) 0.027(7) 0.000(7)

loop_
_atom_type_symbol
_atom_type_description
_atom_type_scat_dispersion_real
_atom_type_scat_dispersion_imag
_atom_type_scat_source
C C 0.0033 0.0016 'International Tables Vol C Tables 4.2.6.8 and 6.1.1.4'
H H 0.0000 0.0000 'International Tables Vol C Tables 4.2.6.8 and 6.1.1.4'
N N 0.0061 0.0033 'International Tables Vol C Tables 4.2.6.8 and 6.1.1.4'
Na Na 0.0362 0.0249 'International Tables Vol C Tables 4.2.6.8 and 6.1.1.4'
O O 0.0106 0.0060 'International Tables Vol C Tables 4.2.6.8 and 6.1.1.4'
P P 0.1023 0.0942 'International Tables Vol C Tables 4.2.6.8 and 6.1.1.4'

loop_
_geom_angle_atom_site_label_1
_geom_angle_atom_site_label_2
_geom_angle_atom_site_label_3
_geom_angle
_geom_angle_site_symmetry_1
_geom_angle_site_symmetry_3
_geom_angle_publ_flag
O1 P1 Na1 92.4(2) . . ?
O1 P1 N1 105.0(3) . . ?
O2 P1 Na1 153.21(19) . . ?
O2 P1 O1 98.3(3) . . ?
O2 P1 N1 105.8(3) . . ?
O3 P1 Na1 39.79(15) . . ?
O3 P1 O1 112.1(3) . . ?
O3 P1 O2 113.6(2) . . ?
O3 P1 N1 119.6(2) . . ?
N1 P1 Na1 94.88(15) . . ?
O6 P2 O7 97.9(3) . . ?
O6 P2 N5 108.3(2) . . ?
O7 P2 N5 107.2(3) . . ?
O8 P2 O6 118.0(2) . . ?
O8 P2 O7 115.0(2) . . ?
O8 P2 N5 109.5(2) . . ?
P1 Na1 Na1 62.38(6) . 3_666 ?
O3 Na1 P1 23.13(9) . . ?
O3 Na1 P1 104.10(11) 3_666 . ?
O3 Na1 Na1 42.31(10) 3_666 3_666 ?
O3 Na1 Na1 40.69(9) . 3_666 ?
O3 Na1 O3 83.00(14) 3_666 . ?
O3 Na1 O4 79.16(13) . . ?
O3 Na1 O4 162.01(15) 3_666 . ?
O3 Na1 O5 102.35(15) 3_666 4_576 ?
O4 Na1 P1 58.77(9) . . ?
O4 Na1 Na1 119.82(12) . 3_666 ?
O5 Na1 P1 109.05(11) 4_576 . ?
O5 Na1 Na1 121.13(14) 4_576 3_666 ?
O5 Na1 O3 123.73(16) 4_576 . ?
O5 Na1 O4 89.54(14) 4_576 . ?
O8 Na1 P1 137.51(12) . . ?
O8 Na1 Na1 130.85(13) . 3_666 ?
O8 Na1 O3 137.90(16) . . ?
O8 Na1 O3 103.28(14) . 3_666 ?
O8 Na1 O4 88.63(13) . . ?
O8 Na1 O5 95.97(15) . 4_576 ?
C1 O1 P1 122.8(5) . . ?
C2 O2 P1 121.3(6) . . ?
P1 O3 Na1 117.1(2) . . ?
P1 O3 Na1 138.7(2) . 3_666 ?
Na1 O3 Na1 97.00(14) 3_666 . ?
C3 O4 Na1 131.8(3) . . ?
C9 O5 Na1 130.8(3) . 4_575 ?
C10 O6 P2 121.2(4) . . ?
C11 O7 P2 128.1(5) . . ?
P2 O8 Na1 138.1(2) . . ?
C3 N1 P1 119.7(3) . . ?
C3 N2 H2 115.3 . . ?
C3 N2 C4 129.4(4) . . ?
C4 N2 H2 115.3 . . ?
C4 N3 C8 118.6(4) . . ?
C8 N4 H4 114.5 . . ?
C9 N4 H4 114.5 . . ?
C9 N4 C8 130.9(5) . . ?
P2 N5 H5 117.1 . . ?
C9 N5 P2 125.8(4) . . ?
C9 N5 H5 117.1 . . ?
O1 C1 H1A 109.5 . . ?
O1 C1 H1B 109.5 . . ?
O1 C1 H1C 109.5 . . ?
H1A C1 H1B 109.5 . . ?
H1A C1 H1C 109.5 . . ?
H1B C1 H1C 109.5 . . ?
O2 C2 H2A 109.5 . . ?
O2 C2 H2B 109.5 . . ?
O2 C2 H2C 109.5 . . ?
H2A C2 H2B 109.5 . . ?
H2A C2 H2C 109.5 . . ?
H2B C2 H2C 109.5 . . ?
O4 C3 N1 127.8(4) . . ?
O4 C3 N2 120.0(4) . . ?
N1 C3 N2 112.1(4) . . ?
N3 C4 N2 118.8(4) . . ?
N3 C4 C5 122.2(5) . . ?
C5 C4 N2 118.9(5) . . ?
C4 C5 H5A 120.8 . . ?
C6 C5 C4 118.4(5) . . ?
C6 C5 H5A 120.8 . . ?
C5 C6 H6 119.8 . . ?
C7 C6 C5 120.4(5) . . ?
C7 C6 H6 119.8 . . ?
C6 C7 H7 121.1 . . ?
C6 C7 C8 117.8(5) . . ?
C8 C7 H7 121.1 . . ?
N3 C8 N4 117.6(4) . . ?
N3 C8 C7 122.7(5) . . ?
C7 C8 N4 119.8(5) . . ?
O5 C9 N4 120.1(5) . . ?
O5 C9 N5 122.3(5) . . ?
N4 C9 N5 117.6(5) . . ?
O6 C10 H10A 109.5 . . ?
O6 C10 H10B 109.5 . . ?
O6 C10 H10C 109.5 . . ?
H10A C10 H10B 109.5 . . ?
H10A C10 H10C 109.5 . . ?
H10B C10 H10C 109.5 . . ?
O7 C11 H11A 109.5 . . ?
O7 C11 H11B 109.5 . . ?
O7 C11 H11C 109.5 . . ?
H11A C11 H11B 109.5 . . ?
H11A C11 H11C 109.5 . . ?
H11B C11 H11C 109.5 . . ?
C12 O9 H9 109.5 . . ?
O9 C12 H12 111.5 . . ?
O9 C12 C13 105.3(8) . . ?
O9 C12 C14 105.7(9) . . ?
C13 C12 H12 111.5 . . ?
C14 C12 H12 111.5 . . ?
C14 C12 C13 111.1(9) . . ?
C12 C13 H13A 109.5 . . ?
C12 C13 H13B 109.5 . . ?
C12 C13 H13C 109.5 . . ?
H13A C13 H13B 109.5 . . ?
H13A C13 H13C 109.5 . . ?
H13B C13 H13C 109.5 . . ?
C12 C14 H14A 109.5 . . ?
C12 C14 H14B 109.5 . . ?
C12 C14 H14C 109.5 . . ?
H14A C14 H14B 109.5 . . ?
H14A C14 H14C 109.5 . . ?
H14B C14 H14C 109.5 . . ?

loop_
_geom_bond_atom_site_label_1
_geom_bond_atom_site_label_2
_geom_bond_distance
_geom_bond_site_symmetry_2
_geom_bond_publ_flag
P1 Na1 3.303(2) . ?
P1 O1 1.584(5) . ?
P1 O2 1.552(5) . ?
P1 O3 1.457(4) . ?
P1 N1 1.597(4) . ?
P2 O6 1.547(5) . ?
P2 O7 1.549(5) . ?
P2 O8 1.451(4) . ?
P2 N5 1.643(4) . ?
Na1 Na1 3.501(4) 3_666 ?
Na1 O3 2.374(4) . ?
Na1 O3 2.300(4) 3_666 ?
Na1 O4 2.399(3) . ?
Na1 O5 2.345(4) 4_576 ?
Na1 O8 2.265(4) . ?
O1 C1 1.389(8) . ?
O2 C2 1.367(10) . ?
O4 C3 1.241(5) . ?
O5 C9 1.227(6) . ?
O6 C10 1.418(8) . ?
O7 C11 1.346(8) . ?
N1 C3 1.327(6) . ?
N2 H2 0.8600 . ?
N2 C3 1.385(6) . ?
N2 C4 1.385(6) . ?
N3 C4 1.324(6) . ?
N3 C8 1.330(6) . ?
N4 H4 0.8600 . ?
N4 C8 1.382(6) . ?
N4 C9 1.350(6) . ?
N5 H5 0.8600 . ?
N5 C9 1.373(6) . ?
C1 H1A 0.9600 . ?
C1 H1B 0.9600 . ?
C1 H1C 0.9600 . ?
C2 H2A 0.9600 . ?
C2 H2B 0.9600 . ?
C2 H2C 0.9600 . ?
C4 C5 1.373(7) . ?
C5 H5A 0.9300 . ?
C5 C6 1.364(8) . ?
C6 H6 0.9300 . ?
C6 C7 1.362(8) . ?
C7 H7 0.9300 . ?
C7 C8 1.375(7) . ?
C10 H10A 0.9600 . ?
C10 H10B 0.9600 . ?
C10 H10C 0.9600 . ?
C11 H11A 0.9600 . ?
C11 H11B 0.9600 . ?
C11 H11C 0.9600 . ?
O9 H9 0.8200 . ?
O9 C12 1.408(9) . ?
C12 H12 0.9800 . ?
C12 C13 1.514(12) . ?
C12 C14 1.465(13) . ?
C13 H13A 0.9600 . ?
C13 H13B 0.9600 . ?
C13 H13C 0.9600 . ?
C14 H14A 0.9600 . ?
C14 H14B 0.9600 . ?
C14 H14C 0.9600 . ?

loop_
_geom_hbond_atom_site_label_D
_geom_hbond_atom_site_label_H
_geom_hbond_atom_site_label_A
_geom_hbond_distance_DH
_geom_hbond_distance_HA
_geom_hbond_distance_DA
_geom_hbond_angle_DHA
_geom_hbond_site_symmetry_A
_geom_hbond_publ_flag
N2 H2 O9 0.86 2.04 2.885(5) 166.5 3_766 yes
N4 H4 O4 0.86 2.00 2.857(5) 170.6 4_575 yes
N5 H5 N3 0.86 2.05 2.663(5) 127.9 . yes
O9 H9 N1 0.82 2.02 2.834(5) 174.6 . yes
